data_4065484
loop_
_publ_author_name
'Doherty, Simon'
'Knight, Julian G.'
'Addyman, Carrie R.'
'Smyth, Catherine H.'
'Ward, Nicholas A. B.'
'Harrington, Ross W.'

_publ_section_title
;
 Ruthenium Complexes of \k(P)- and \k(P)-\h6-Coordinated KITPHOS
 Monophosphines: Efficient Catalysts for the Direct Ortho Arylation of
 2-Phenylpyridine andN-Phenylpyrazole with Aryl Chlorides
;
_journal_issue 21
_journal_name_full Organometallics
_journal_page_first 6010
_journal_paper_doi 10.1021/om200843f
_journal_volume 30
_journal_year 2011
_chemical_formula_moiety 'C44 H39 Cl2 P Ru, C H Cl3'
_chemical_formula_sum 'C45 H40 Cl5 P Ru'
_chemical_formula_weight 890.06
_chemical_name_systematic
;
 ?
;
_space_group_IT_number 14
_symmetry_cell_setting monoclinic
_symmetry_space_group_name_Hall '-P 2ybc'
_symmetry_space_group_name_H-M 'P 1 21/c 1'
_atom_sites_solution_hydrogens geom
_atom_sites_solution_primary direct
_atom_sites_solution_secondary difmap
_audit_creation_method SHELXL-97
_cell_angle_alpha 90.00
_cell_angle_beta 104.285(3)
_cell_angle_gamma 90.00
_cell_formula_units_Z 4
_cell_length_a 13.3714(4)
_cell_length_b 15.9421(4)
_cell_length_c 19.4262(5)
_cell_measurement_reflns_used 10444
_cell_measurement_temperature 150(2)
_cell_measurement_theta_max 28.4781
_cell_measurement_theta_min 2.9661
_cell_volume 4013.0(2)
_computing_cell_refinement
;
CrysAlisPro, Oxford Diffraction Ltd.,
Version 1.171.33.66 (release 28-04-2010 CrysAlis171 .NET)
(compiled Apr 28 2010,14:27:37)
;
_computing_data_collection
;
CrysAlisPro, Oxford Diffraction Ltd.,
Version 1.171.33.66 (release 28-04-2010 CrysAlis171 .NET)
(compiled Apr 28 2010,14:27:37)
;
_computing_data_reduction
;
CrysAlisPro, Oxford Diffraction Ltd.,
Version 1.171.33.66 (release 28-04-2010 CrysAlis171 .NET)
(compiled Apr 28 2010,14:27:37)
;
_computing_molecular_graphics 'Bruker SHELXTL'
_computing_publication_material 'Bruker SHELXTL and local programs'
_computing_structure_refinement 'Bruker SHELXTL'
_computing_structure_solution 'Bruker SHELXTL'
_diffrn_ambient_temperature 150(2)
_diffrn_detector_area_resol_mean 10.3968
_diffrn_measured_fraction_theta_full 0.979
_diffrn_measured_fraction_theta_max 0.835
_diffrn_measurement_device_type 'Xcalibur, Atlas, Gemini ultra'
_diffrn_measurement_method 'thick-slice \w scans'
_diffrn_radiation_monochromator graphite
_diffrn_radiation_source 'sealed tube with Enhance optics'
_diffrn_radiation_type MoK\a
_diffrn_radiation_wavelength 0.71073
_diffrn_reflns_av_R_equivalents 0.0340
_diffrn_reflns_av_sigmaI/netI 0.0659
_diffrn_reflns_limit_h_max 15
_diffrn_reflns_limit_h_min -14
_diffrn_reflns_limit_k_max 21
_diffrn_reflns_limit_k_min -21
_diffrn_reflns_limit_l_max 25
_diffrn_reflns_limit_l_min -25
_diffrn_reflns_number 24621
_diffrn_reflns_theta_full 26.00
_diffrn_reflns_theta_max 28.54
_diffrn_reflns_theta_min 2.97
_exptl_absorpt_coefficient_mu 0.796
_exptl_absorpt_correction_T_max 0.9247
_exptl_absorpt_correction_T_min 0.8320
_exptl_absorpt_correction_type multi-scan
_exptl_absorpt_process_details
;
'Wed Nov 24 12:31:49 2010'
;
_exptl_crystal_colour orange
_exptl_crystal_density_diffrn 1.473
_exptl_crystal_density_method 'not measured'
_exptl_crystal_description block
_exptl_crystal_F_000 1816
_exptl_crystal_size_max 0.24
_exptl_crystal_size_mid 0.20
_exptl_crystal_size_min 0.10
_refine_diff_density_max 0.886
_refine_diff_density_min -0.704
_refine_diff_density_rms 0.069
_refine_ls_extinction_method none
_refine_ls_goodness_of_fit_ref 0.904
_refine_ls_hydrogen_treatment constr
_refine_ls_matrix_type full
_refine_ls_number_parameters 500
_refine_ls_number_reflns 8516
_refine_ls_number_restraints 4
_refine_ls_restrained_S_all 0.905
_refine_ls_R_factor_all 0.0579
_refine_ls_R_factor_gt 0.0331
_refine_ls_shift/su_max 0.001
_refine_ls_shift/su_mean 0.000
_refine_ls_structure_factor_coef Fsqd
_refine_ls_weighting_details 'calc w=1/[\s^2^(Fo^2^)+(0.0375P)^2^+0.0000P] where P=(Fo^2^+2Fc^2^)/3'
_refine_ls_weighting_scheme calc
_refine_ls_wR_factor_gt 0.0693
_refine_ls_wR_factor_ref 0.0727
_reflns_number_gt 5912
_reflns_number_total 8516
_reflns_threshold_expression I>2\s(I)
_cod_data_source_file om200843f_si_002.cif
_cod_data_source_block sd303_(compound_9)
_cod_original_cell_volume 4013.01(19)
_cod_database_code 4065484

loop_
_symmetry_equiv_pos_as_xyz
'x, y, z'
'-x, y+1/2, -z+1/2'
'-x, -y, -z'
'x, -y-1/2, z-1/2'

loop_
_atom_site_label
_atom_site_type_symbol
_atom_site_fract_x
_atom_site_fract_y
_atom_site_fract_z
_atom_site_U_iso_or_equiv
_atom_site_adp_type
_atom_site_occupancy
_atom_site_symmetry_multiplicity
_atom_site_calc_flag
_atom_site_refinement_flags
_atom_site_disorder_assembly
_atom_site_disorder_group
Ru Ru 0.115507(15) 0.401459(12) 0.430103(10) 0.01847(6) Uani 1 1 d . . .
Cl1 Cl 0.23657(5) 0.46364(4) 0.52932(3) 0.02504(15) Uani 1 1 d . . .
Cl2 Cl 0.04494(5) 0.31973(4) 0.51130(3) 0.02455(15) Uani 1 1 d . . .
P P 0.23923(5) 0.29590(4) 0.43230(3) 0.01579(14) Uani 1 1 d . . .
C1 C 0.30054(18) 0.23996(15) 0.51386(12) 0.0178(5) Uani 1 1 d . . .
C2 C 0.28740(19) 0.26383(15) 0.58816(11) 0.0190(5) Uani 1 1 d . . .
H2A H 0.2405 0.3129 0.5871 0.023 Uiso 1 1 calc R . .
C3 C 0.24900(19) 0.18467(16) 0.61701(12) 0.0216(6) Uani 1 1 d . . .
C4 C 0.1578(2) 0.17414(18) 0.63719(12) 0.0267(6) Uani 1 1 d . . .
H4A H 0.1132 0.2205 0.6374 0.032 Uiso 1 1 calc R . .
C5 C 0.1321(2) 0.0951(2) 0.65714(13) 0.0328(7) Uani 1 1 d . . .
H5A H 0.0688 0.0873 0.6702 0.039 Uiso 1 1 calc R . .
C6 C 0.1969(2) 0.02779(19) 0.65835(14) 0.0339(7) Uani 1 1 d . . .
H6A H 0.1783 -0.0258 0.6727 0.041 Uiso 1 1 calc R . .
C7 C 0.2898(2) 0.03770(18) 0.63864(13) 0.0305(6) Uani 1 1 d . . .
H7A H 0.3349 -0.0086 0.6395 0.037 Uiso 1 1 calc R . .
C8 C 0.3150(2) 0.11636(16) 0.61784(12) 0.0225(6) Uani 1 1 d . . .
C9 C 0.40813(19) 0.13818(16) 0.58996(12) 0.0216(6) Uani 1 1 d . . .
H9A H 0.4548 0.0892 0.5899 0.026 Uiso 1 1 calc R . .
C10 C 0.4622(2) 0.21142(16) 0.63342(12) 0.0212(6) Uani 1 1 d . . .
C11 C 0.39623(19) 0.27983(16) 0.63237(12) 0.0204(6) Uani 1 1 d . . .
C12 C 0.4339(2) 0.35406(17) 0.66542(12) 0.0240(6) Uani 1 1 d . . .
H12A H 0.3892 0.4005 0.6649 0.029 Uiso 1 1 calc R . .
C13 C 0.5383(2) 0.35972(18) 0.69955(13) 0.0298(6) Uani 1 1 d . . .
H13A H 0.5655 0.4108 0.7216 0.036 Uiso 1 1 calc R . .
C14 C 0.6027(2) 0.29140(19) 0.70151(14) 0.0321(7) Uani 1 1 d . . .
H14A H 0.6734 0.2954 0.7261 0.039 Uiso 1 1 calc R . .
C15 C 0.5650(2) 0.21726(17) 0.66799(13) 0.0269(6) Uani 1 1 d . . .
H15A H 0.6097 0.1707 0.6688 0.032 Uiso 1 1 calc R . .
C16 C 0.36259(18) 0.17405(15) 0.51514(12) 0.0184(5) Uani 1 1 d . . .
C17 C 0.38904(19) 0.12938(15) 0.45493(12) 0.0196(5) Uani 1 1 d . . .
C18 C 0.4607(2) 0.15979(16) 0.42094(14) 0.0265(6) Uani 1 1 d . . .
H18A H 0.4969 0.2101 0.4370 0.032 Uiso 1 1 calc R . .
C19 C 0.4799(2) 0.11734(18) 0.36366(15) 0.0362(7) Uani 1 1 d . . .
H19A H 0.5294 0.1387 0.3405 0.043 Uiso 1 1 calc R . .
C20 C 0.4283(2) 0.04485(19) 0.33990(15) 0.0392(8) Uani 1 1 d . . .
H20A H 0.4402 0.0171 0.2994 0.047 Uiso 1 1 calc R . .
C21 C 0.3593(2) 0.01217(18) 0.37464(15) 0.0366(7) Uani 1 1 d . . .
H21A H 0.3248 -0.0390 0.3589 0.044 Uiso 1 1 calc R . .
C22 C 0.3400(2) 0.05359(17) 0.43231(14) 0.0288(6) Uani 1 1 d . . .
H22A H 0.2931 0.0304 0.4567 0.035 Uiso 1 1 calc R . .
C27 C 0.1799(2) 0.20968(15) 0.37456(13) 0.0216(6) Uani 1 1 d . . .
C28 C 0.1887(3) 0.1932(2) 0.30677(15) 0.0555(10) Uani 1 1 d . . .
H28A H 0.2322 0.2271 0.2863 0.067 Uiso 1 1 calc R . .
C29 C 0.1343(4) 0.1270(2) 0.26800(17) 0.0779(15) Uani 1 1 d . . .
H29A H 0.1404 0.1164 0.2211 0.093 Uiso 1 1 calc R . .
C30 C 0.0722(3) 0.0775(2) 0.29697(18) 0.0572(10) Uani 1 1 d . . .
H30A H 0.0349 0.0327 0.2701 0.069 Uiso 1 1 calc R . .
C31 C 0.0634(2) 0.09212(19) 0.36481(18) 0.0423(8) Uani 1 1 d . . .
H31A H 0.0210 0.0571 0.3853 0.051 Uiso 1 1 calc R . .
C32 C 0.1163(2) 0.15785(17) 0.40295(16) 0.0329(7) Uani 1 1 d . . .
H32A H 0.1094 0.1682 0.4497 0.039 Uiso 1 1 calc R . .
C33 C 0.35154(18) 0.33972(15) 0.40644(12) 0.0185(5) Uani 1 1 d . . .
C34 C 0.3633(2) 0.34680(19) 0.33773(14) 0.0326(7) Uani 1 1 d . . .
H34A H 0.3105 0.3268 0.2991 0.039 Uiso 1 1 calc R . .
C35 C 0.4511(2) 0.3827(2) 0.32485(16) 0.0413(8) Uani 1 1 d . . .
H35A H 0.4586 0.3858 0.2775 0.050 Uiso 1 1 calc R . .
C36 C 0.5270(2) 0.41355(18) 0.37922(16) 0.0357(7) Uani 1 1 d . . .
H36A H 0.5874 0.4375 0.3700 0.043 Uiso 1 1 calc R . .
C37 C 0.5153(2) 0.40980(17) 0.44753(15) 0.0300(6) Uani 1 1 d . . .
H37A H 0.5671 0.4325 0.4855 0.036 Uiso 1 1 calc R . .
C38 C 0.4285(2) 0.37319(16) 0.46106(14) 0.0243(6) Uani 1 1 d . . .
H38A H 0.4213 0.3708 0.5085 0.029 Uiso 1 1 calc R . .
C39 C 0.2413(3) 0.5541(2) 0.36328(19) 0.0499(9) Uani 1 1 d . . .
H39A H 0.2269 0.5992 0.3280 0.075 Uiso 1 1 calc R . .
H39B H 0.2939 0.5165 0.3530 0.075 Uiso 1 1 calc R . .
H39C H 0.2666 0.5783 0.4108 0.075 Uiso 1 1 calc R . .
C40 C 0.1402(2) 0.50340(18) 0.36019(15) 0.0372(7) Uani 1 1 d . . .
C41 C 0.1198(2) 0.42935(17) 0.32287(13) 0.0259(6) Uani 1 1 d . . .
H41A H 0.1768 0.4040 0.3048 0.031 Uiso 1 1 calc R . .
C42 C 0.0314(2) 0.37938(16) 0.32023(12) 0.0245(6) Uani 1 1 d . . .
H42A H 0.0262 0.3216 0.2996 0.029 Uiso 1 1 calc R . .
C43 C -0.0411(2) 0.4077(2) 0.35861(14) 0.0351(7) Uani 1 1 d . . .
C44 C -0.0193(2) 0.48848(18) 0.39559(13) 0.0304(7) Uani 1 1 d . . .
H44A H -0.0595 0.5048 0.4306 0.037 Uiso 1 1 calc R . .
C45 C 0.0683(2) 0.53109(18) 0.39510(15) 0.0369(7) Uani 1 1 d . . .
H45A H 0.0896 0.5771 0.4307 0.044 Uiso 1 1 calc R . .
C46 C -0.1392(2) 0.3622(2) 0.35908(16) 0.0403(8) Uani 1 1 d . . .
H46A H -0.1522 0.3683 0.4074 0.048 Uiso 1 1 calc R . .
C47 C -0.1336(3) 0.2710(2) 0.34357(17) 0.0478(8) Uani 1 1 d . . .
H47A H -0.0749 0.2458 0.3778 0.072 Uiso 1 1 calc R . .
H47B H -0.1246 0.2636 0.2954 0.072 Uiso 1 1 calc R . .
H47C H -0.1975 0.2434 0.3474 0.072 Uiso 1 1 calc R . .
C48 C -0.2274(2) 0.4048(2) 0.30541(17) 0.0502(9) Uani 1 1 d . . .
H48A H -0.2924 0.3762 0.3049 0.075 Uiso 1 1 calc R . .
H48B H -0.2143 0.4019 0.2580 0.075 Uiso 1 1 calc R . .
H48C H -0.2320 0.4637 0.3188 0.075 Uiso 1 1 calc R . .
Cl5 Cl 0.86065(11) 0.1969(2) 0.63055(7) 0.0818(9) Uani 0.811(6) 1 d P A 1
Cl4 Cl 0.8448(3) 0.10453(17) 0.4990(2) 0.0968(10) Uani 0.811(6) 1 d P A 1
Cl3 Cl 0.73087(14) 0.25739(19) 0.50061(10) 0.0776(6) Uani 0.811(6) 1 d PD A 1
Cl4A Cl 0.8909(12) 0.0864(12) 0.5011(10) 0.114(5) Uani 0.189(6) 1 d PD A 2
Cl5A Cl 0.8573(5) 0.1289(7) 0.6237(3) 0.074(3) Uani 0.189(6) 1 d PD A 2
Cl3A Cl 0.7262(7) 0.2024(10) 0.5003(5) 0.100(3) Uani 0.189(6) 1 d PD A 2
C49 C 0.8450(3) 0.1993(3) 0.53815(18) 0.0604(10) Uani 1 1 d D . .
H49 H 0.9043 0.2318 0.5289 0.073 Uiso 1 1 calc R A 1

loop_
_atom_site_aniso_label
_atom_site_aniso_U_11
_atom_site_aniso_U_22
_atom_site_aniso_U_33
_atom_site_aniso_U_23
_atom_site_aniso_U_13
_atom_site_aniso_U_12
Ru 0.01652(11) 0.02350(11) 0.01498(10) -0.00014(9) 0.00312(7) 0.00593(9)
Cl1 0.0212(3) 0.0283(3) 0.0240(3) -0.0053(3) 0.0025(3) 0.0014(3)
Cl2 0.0181(3) 0.0344(4) 0.0211(3) 0.0027(3) 0.0047(3) 0.0021(3)
P 0.0140(3) 0.0198(3) 0.0127(3) -0.0014(3) 0.0017(2) 0.0007(3)
C1 0.0154(13) 0.0239(13) 0.0129(11) -0.0013(10) 0.0011(10) -0.0008(11)
C2 0.0176(14) 0.0265(14) 0.0126(11) -0.0027(10) 0.0033(10) 0.0028(11)
C3 0.0199(14) 0.0324(15) 0.0105(11) -0.0007(11) -0.0002(10) -0.0022(12)
C4 0.0243(15) 0.0428(17) 0.0131(12) -0.0011(12) 0.0046(11) 0.0012(13)
C5 0.0255(15) 0.0529(19) 0.0206(13) 0.0027(14) 0.0070(11) -0.0075(15)
C6 0.0377(18) 0.0391(17) 0.0255(14) 0.0080(13) 0.0087(13) -0.0112(15)
C7 0.0372(18) 0.0312(16) 0.0216(13) 0.0035(12) 0.0045(12) 0.0019(13)
C8 0.0246(14) 0.0292(15) 0.0116(11) 0.0005(11) 0.0007(10) -0.0019(12)
C9 0.0184(14) 0.0257(13) 0.0191(12) 0.0049(11) 0.0017(11) 0.0058(11)
C10 0.0210(14) 0.0291(14) 0.0131(11) 0.0033(11) 0.0036(10) 0.0001(12)
C11 0.0171(14) 0.0307(14) 0.0128(11) 0.0012(11) 0.0026(10) -0.0002(12)
C12 0.0261(15) 0.0294(15) 0.0159(12) -0.0010(11) 0.0042(11) 0.0028(12)
C13 0.0276(16) 0.0386(16) 0.0212(13) -0.0041(12) 0.0021(12) -0.0072(14)
C14 0.0186(15) 0.0474(18) 0.0261(14) 0.0049(14) -0.0024(12) -0.0016(14)
C15 0.0205(15) 0.0356(16) 0.0229(13) 0.0072(12) 0.0021(12) 0.0048(13)
C16 0.0152(13) 0.0235(13) 0.0164(12) 0.0008(10) 0.0037(10) -0.0005(11)
C17 0.0184(14) 0.0215(13) 0.0169(12) 0.0016(11) 0.0008(10) 0.0074(11)
C18 0.0234(15) 0.0264(14) 0.0311(14) 0.0009(12) 0.0094(12) 0.0050(12)
C19 0.0430(19) 0.0377(18) 0.0356(16) 0.0045(14) 0.0244(15) 0.0130(14)
C20 0.051(2) 0.0418(18) 0.0261(15) -0.0026(14) 0.0113(15) 0.0208(16)
C21 0.0375(18) 0.0320(16) 0.0352(16) -0.0122(14) -0.0008(14) 0.0093(14)
C22 0.0274(16) 0.0262(15) 0.0320(15) 0.0001(13) 0.0061(12) 0.0038(12)
C27 0.0208(14) 0.0181(13) 0.0207(12) -0.0010(11) -0.0045(11) 0.0015(11)
C28 0.108(3) 0.0375(18) 0.0205(15) -0.0065(14) 0.0137(18) -0.0306(19)
C29 0.151(4) 0.051(2) 0.0241(17) -0.0155(16) 0.007(2) -0.040(3)
C30 0.076(3) 0.0307(18) 0.049(2) -0.0130(16) -0.0150(19) -0.0193(18)
C31 0.0296(17) 0.0309(16) 0.064(2) -0.0091(16) 0.0067(15) -0.0063(14)
C32 0.0249(16) 0.0314(15) 0.0442(17) -0.0098(14) 0.0122(14) -0.0018(13)
C33 0.0161(13) 0.0191(13) 0.0205(12) 0.0004(10) 0.0047(11) 0.0036(10)
C34 0.0264(16) 0.0512(19) 0.0199(13) -0.0011(13) 0.0052(12) -0.0074(14)
C35 0.0389(19) 0.059(2) 0.0323(16) 0.0027(15) 0.0202(15) -0.0089(16)
C36 0.0258(16) 0.0387(18) 0.0475(18) -0.0013(14) 0.0183(14) -0.0083(14)
C37 0.0214(15) 0.0308(15) 0.0378(15) -0.0094(13) 0.0074(12) -0.0039(13)
C38 0.0227(15) 0.0269(14) 0.0251(13) -0.0059(11) 0.0094(12) -0.0009(11)
C39 0.052(2) 0.0386(19) 0.067(2) 0.0168(17) 0.0298(19) 0.0030(16)
C40 0.0421(19) 0.0348(17) 0.0312(16) 0.0122(14) 0.0026(14) 0.0047(14)
C41 0.0208(15) 0.0376(16) 0.0184(13) 0.0108(12) 0.0031(11) 0.0096(12)
C42 0.0245(15) 0.0290(15) 0.0157(12) 0.0002(11) -0.0030(11) 0.0061(12)
C43 0.0163(14) 0.0557(19) 0.0259(14) 0.0217(14) -0.0089(11) -0.0009(14)
C44 0.0322(17) 0.0407(17) 0.0173(13) 0.0030(12) 0.0042(12) 0.0250(14)
C45 0.0343(18) 0.0320(16) 0.0380(17) 0.0093(14) -0.0035(14) 0.0034(14)
C46 0.0285(17) 0.055(2) 0.0337(16) -0.0023(15) 0.0019(14) -0.0012(15)
C47 0.038(2) 0.050(2) 0.0474(19) -0.0129(16) -0.0050(16) 0.0032(16)
C48 0.0318(18) 0.072(2) 0.0434(18) -0.0051(18) 0.0023(15) 0.0036(17)
Cl5 0.0660(9) 0.131(2) 0.0508(7) 0.0062(9) 0.0194(7) 0.0238(10)
Cl4 0.130(3) 0.0483(10) 0.1261(19) -0.0066(10) 0.058(2) -0.0221(14)
Cl3 0.0541(9) 0.1020(16) 0.0720(9) -0.0002(11) 0.0064(7) 0.0054(11)
Cl4A 0.104(10) 0.137(12) 0.098(7) 0.013(8) 0.021(7) -0.035(8)
Cl5A 0.087(5) 0.079(7) 0.072(4) 0.012(3) 0.050(3) 0.011(4)
Cl3A 0.061(5) 0.122(9) 0.098(5) 0.037(6) -0.014(4) -0.005(6)
C49 0.045(2) 0.089(3) 0.051(2) -0.001(2) 0.0180(18) -0.023(2)

loop_
_atom_type_symbol
_atom_type_description
_atom_type_scat_dispersion_real
_atom_type_scat_dispersion_imag
_atom_type_scat_source
C C 0.0033 0.0016 'International Tables Vol C Tables 4.2.6.8 and 6.1.1.4'
H H 0.0000 0.0000 'International Tables Vol C Tables 4.2.6.8 and 6.1.1.4'
P P 0.1023 0.0942 'International Tables Vol C Tables 4.2.6.8 and 6.1.1.4'
Ru Ru -1.2594 0.8363 'International Tables Vol C Tables 4.2.6.8 and 6.1.1.4'
Cl Cl 0.1484 0.1585 'International Tables Vol C Tables 4.2.6.8 and 6.1.1.4'

loop_
_geom_angle_atom_site_label_1
_geom_angle_atom_site_label_2
_geom_angle_atom_site_label_3
_geom_angle
Cl1 Ru Cl2 89.60(2)
Cl1 Ru P 87.08(2)
Cl1 Ru C40 90.95(8)
Cl1 Ru C41 121.28(8)
Cl1 Ru C42 158.99(7)
Cl1 Ru C43 146.22(9)
Cl1 Ru C44 108.50(7)
Cl1 Ru C45 86.90(8)
Cl2 Ru P 89.35(2)
Cl2 Ru C40 161.47(8)
Cl2 Ru C41 148.90(8)
Cl2 Ru C42 111.26(7)
Cl2 Ru C43 88.40(7)
Cl2 Ru C44 96.57(8)
Cl2 Ru C45 125.21(8)
P Ru C40 109.18(8)
P Ru C41 88.78(7)
P Ru C42 95.31(7)
P Ru C43 126.59(9)
P Ru C44 163.29(7)
P Ru C45 144.83(8)
C40 Ru C41 36.98(10)
C40 Ru C42 68.51(10)
C40 Ru C43 80.90(11)
C40 Ru C44 65.74(11)
C40 Ru C45 36.39(11)
C41 Ru C42 38.18(10)
C41 Ru C43 68.22(10)
C41 Ru C44 78.08(10)
C41 Ru C45 65.34(11)
C42 Ru C43 38.11(10)
C42 Ru C44 67.98(10)
C42 Ru C45 79.13(10)
C43 Ru C44 38.51(11)
C43 Ru C45 67.18(11)
C44 Ru C45 35.41(11)
Ru P C1 121.87(8)
Ru P C27 109.27(8)
Ru P C33 110.00(8)
C1 P C27 101.49(11)
C1 P C33 101.58(11)
C27 P C33 112.28(11)
P C1 C2 124.07(17)
P C1 C16 122.96(18)
C2 C1 C16 113.0(2)
C1 C2 H2A 112.9
C1 C2 C3 105.47(19)
C1 C2 C11 104.84(19)
H2A C2 C3 112.9
H2A C2 C11 112.9
C3 C2 C11 107.14(19)
C2 C3 C4 127.4(2)
C2 C3 C8 112.4(2)
C4 C3 C8 120.1(2)
C3 C4 H4A 120.4
C3 C4 C5 119.2(3)
H4A C4 C5 120.4
C4 C5 H5A 119.5
C4 C5 C6 121.0(3)
H5A C5 C6 119.5
C5 C6 H6A 119.8
C5 C6 C7 120.4(3)
H6A C6 C7 119.8
C6 C7 H7A 120.7
C6 C7 C8 118.6(3)
H7A C7 C8 120.7
C3 C8 C7 120.7(2)
C3 C8 C9 112.9(2)
C7 C8 C9 126.3(2)
C8 C9 H9A 112.9
C8 C9 C10 107.39(19)
C8 C9 C16 104.71(19)
H9A C9 C10 112.9
H9A C9 C16 112.9
C10 C9 C16 105.23(19)
C9 C10 C11 112.3(2)
C9 C10 C15 127.3(2)
C11 C10 C15 120.3(2)
C2 C11 C10 113.0(2)
C2 C11 C12 126.6(2)
C10 C11 C12 120.3(2)
C11 C12 H12A 120.5
C11 C12 C13 119.0(2)
H12A C12 C13 120.5
C12 C13 H13A 119.8
C12 C13 C14 120.4(3)
H13A C13 C14 119.8
C13 C14 H14A 119.7
C13 C14 C15 120.5(3)
H14A C14 C15 119.7
C10 C15 C14 119.5(3)
C10 C15 H15A 120.3
C14 C15 H15A 120.3
C1 C16 C9 114.1(2)
C1 C16 C17 129.1(2)
C9 C16 C17 116.7(2)
C16 C17 C18 122.5(2)
C16 C17 C22 118.7(2)
C18 C17 C22 118.8(2)
C17 C18 H18A 119.9
C17 C18 C19 120.2(3)
H18A C18 C19 119.9
C18 C19 H19A 119.7
C18 C19 C20 120.5(3)
H19A C19 C20 119.7
C19 C20 H20A 120.0
C19 C20 C21 120.0(3)
H20A C20 C21 120.0
C20 C21 H21A 120.0
C20 C21 C22 120.0(3)
H21A C21 C22 120.0
C17 C22 C21 120.3(3)
C17 C22 H22A 119.9
C21 C22 H22A 119.9
P C27 C28 127.2(2)
P C27 C32 114.72(19)
C28 C27 C32 118.1(3)
C27 C28 H28A 119.8
C27 C28 C29 120.4(3)
H28A C28 C29 119.8
C28 C29 H29A 119.8
C28 C29 C30 120.4(3)
H29A C29 C30 119.8
C29 C30 H30A 119.9
C29 C30 C31 120.2(3)
H30A C30 C31 119.9
C30 C31 H31A 120.2
C30 C31 C32 119.5(3)
H31A C31 C32 120.2
C27 C32 C31 121.5(3)
C27 C32 H32A 119.3
C31 C32 H32A 119.3
P C33 C34 126.09(19)
P C33 C38 116.05(18)
C34 C33 C38 117.7(2)
C33 C34 H34A 119.6
C33 C34 C35 120.7(3)
H34A C34 C35 119.6
C34 C35 H35A 119.6
C34 C35 C36 120.8(3)
H35A C35 C36 119.6
C35 C36 H36A 120.3
C35 C36 C37 119.5(3)
H36A C36 C37 120.3
C36 C37 H37A 119.9
C36 C37 C38 120.2(3)
H37A C37 C38 119.9
C33 C38 C37 121.1(2)
C33 C38 H38A 119.5
C37 C38 H38A 119.5
H39A C39 H39B 109.5
H39A C39 H39C 109.5
H39A C39 C40 109.5
H39B C39 H39C 109.5
H39B C39 C40 109.5
H39C C39 C40 109.5
Ru C40 C39 128.3(2)
Ru C40 C41 69.54(15)
Ru C40 C45 72.74(17)
C39 C40 C41 121.3(3)
C39 C40 C45 121.1(3)
C41 C40 C45 117.6(3)
Ru C41 C40 73.48(16)
Ru C41 H41A 117.5
Ru C41 C42 72.32(14)
C40 C41 H41A 117.5
C40 C41 C42 123.8(3)
H41A C41 C42 117.5
Ru C42 C41 69.50(14)
Ru C42 H42A 120.5
Ru C42 C43 72.07(14)
C41 C42 H42A 120.5
C41 C42 C43 118.0(2)
H42A C42 C43 120.5
Ru C43 C42 69.82(14)
Ru C43 C44 71.88(14)
Ru C43 C46 131.95(19)
C42 C43 C44 116.8(2)
C42 C43 C46 123.8(3)
C44 C43 C46 119.3(3)
Ru C44 C43 69.61(14)
Ru C44 H44A 119.0
Ru C44 C45 71.33(16)
C43 C44 H44A 119.0
C43 C44 C45 120.2(3)
H44A C44 C45 119.0
Ru C45 C40 70.88(17)
Ru C45 C44 73.26(16)
Ru C45 H45A 117.5
C40 C45 C44 123.4(3)
C40 C45 H45A 117.5
C44 C45 H45A 117.5
C43 C46 H46A 108.3
C43 C46 C47 112.5(3)
C43 C46 C48 108.1(3)
H46A C46 C47 108.3
H46A C46 C48 108.3
C47 C46 C48 111.4(3)
C46 C47 H47A 109.5
C46 C47 H47B 109.5
C46 C47 H47C 109.5
H47A C47 H47B 109.5
H47A C47 H47C 109.5
H47B C47 H47C 109.5
C46 C48 H48A 109.5
C46 C48 H48B 109.5
C46 C48 H48C 109.5
H48A C48 H48B 109.5
H48A C48 H48C 109.5
H48B C48 H48C 109.5
Cl5 C49 Cl4 115.3(3)
Cl5 C49 Cl3 107.7(2)
Cl5 C49 Cl4A 111.3(6)
Cl5 C49 Cl5A 33.3(2)
Cl5 C49 Cl3A 109.2(4)
Cl5 C49 H49 107.1
Cl4 C49 Cl3 112.0(2)
Cl4 C49 Cl4A 16.7(5)
Cl4 C49 Cl5A 82.1(4)
Cl4 C49 Cl3A 86.0(6)
Cl4 C49 H49 107.1
Cl3 C49 Cl4A 127.1(5)
Cl3 C49 Cl5A 121.7(3)
Cl3 C49 Cl3A 29.6(5)
Cl3 C49 H49 107.1
Cl4A C49 Cl5A 80.2(6)
Cl4A C49 Cl3A 102.4(7)
Cl4A C49 H49 94.1
Cl5A C49 Cl3A 106.0(5)
Cl5A C49 H49 122.6
Cl3A C49 H49 130.7

loop_
_geom_bond_atom_site_label_1
_geom_bond_atom_site_label_2
_geom_bond_distance
Ru Cl1 2.4038(6)
Ru Cl2 2.4106(6)
Ru P 2.3527(6)
Ru C40 2.194(3)
Ru C41 2.145(2)
Ru C42 2.182(2)
Ru C43 2.211(3)
Ru C44 2.242(2)
Ru C45 2.218(3)
P C1 1.827(2)
P C27 1.827(2)
P C33 1.835(2)
C1 C2 1.544(3)
C1 C16 1.335(3)
C2 H2A 1.000
C2 C3 1.521(3)
C2 C11 1.518(3)
C3 C4 1.380(4)
C3 C8 1.399(4)
C4 H4A 0.950
C4 C5 1.386(4)
C5 H5A 0.950
C5 C6 1.376(4)
C6 H6A 0.950
C6 C7 1.397(4)
C7 H7A 0.950
C7 C8 1.384(4)
C8 C9 1.516(3)
C9 H9A 1.000
C9 C10 1.516(4)
C9 C16 1.541(3)
C10 C11 1.399(4)
C10 C15 1.376(4)
C11 C12 1.381(4)
C12 H12A 0.950
C12 C13 1.394(4)
C13 H13A 0.950
C13 C14 1.383(4)
C14 H14A 0.950
C14 C15 1.383(4)
C15 H15A 0.950
C16 C17 1.485(3)
C17 C18 1.379(3)
C17 C22 1.393(4)
C18 H18A 0.950
C18 C19 1.380(4)
C19 H19A 0.950
C19 C20 1.366(4)
C20 H20A 0.950
C20 C21 1.373(4)
C21 H21A 0.950
C21 C22 1.378(4)
C22 H22A 0.950
C27 C28 1.376(4)
C27 C32 1.393(4)
C28 H28A 0.950
C28 C29 1.392(4)
C29 H29A 0.950
C29 C30 1.365(5)
C30 H30A 0.950
C30 C31 1.372(5)
C31 H31A 0.950
C31 C32 1.374(4)
C32 H32A 0.950
C33 C34 1.387(3)
C33 C38 1.390(3)
C34 H34A 0.950
C34 C35 1.383(4)
C35 H35A 0.950
C35 C36 1.363(4)
C36 H36A 0.950
C36 C37 1.375(4)
C37 H37A 0.950
C37 C38 1.381(4)
C38 H38A 0.950
C39 H39A 0.980
C39 H39B 0.980
C39 H39C 0.980
C39 C40 1.564(4)
C40 C41 1.377(4)
C40 C45 1.378(4)
C41 H41A 1.000
C41 C42 1.415(4)
C42 H42A 1.000
C42 C43 1.435(4)
C43 C44 1.469(4)
C43 C46 1.500(4)
C44 H44A 1.000
C44 C45 1.357(4)
C45 H45A 1.000
C46 H46A 1.000
C46 C47 1.491(4)
C46 C48 1.527(4)
C47 H47A 0.980
C47 H47B 0.980
C47 H47C 0.980
C48 H48A 0.980
C48 H48B 0.980
C48 H48C 0.980
Cl5 C49 1.755(4)
Cl4 C49 1.691(5)
Cl3 C49 1.780(4)
Cl4A C49 2.086(19)
Cl5A C49 1.979(8)
Cl3A C49 1.578(9)
C49 H49 1.000

loop_
_geom_torsion_atom_site_label_1
_geom_torsion_atom_site_label_2
_geom_torsion_atom_site_label_3
_geom_torsion_atom_site_label_4
_geom_torsion
Cl1 Ru P C1 50.76(9)
Cl1 Ru P C27 168.52(9)
Cl1 Ru P C33 -67.79(8)
Cl2 Ru P C1 -38.88(9)
Cl2 Ru P C27 78.88(9)
Cl2 Ru P C33 -157.43(8)
C40 Ru P C1 140.75(12)
C40 Ru P C27 -101.49(12)
C40 Ru P C33 22.20(12)
C41 Ru P C1 172.17(12)
C41 Ru P C27 -70.07(11)
C41 Ru P C33 53.62(11)
C42 Ru P C1 -150.17(12)
C42 Ru P C27 -32.41(11)
C42 Ru P C33 91.28(11)
C43 Ru P C1 -126.40(12)
C43 Ru P C27 -8.64(12)
C43 Ru P C33 115.05(12)
C44 Ru P C1 -150.0(3)
C44 Ru P C27 -32.2(3)
C44 Ru P C33 91.5(3)
C45 Ru P C1 131.18(16)
C45 Ru P C27 -111.06(16)
C45 Ru P C33 12.63(16)
Ru P C1 C2 -7.9(2)
Ru P C1 C16 172.73(18)
C27 P C1 C2 -129.4(2)
C27 P C1 C16 51.2(2)
C33 P C1 C2 114.7(2)
C33 P C1 C16 -64.7(2)
P C1 C2 C3 124.8(2)
P C1 C2 C11 -122.3(2)
C16 C1 C2 C3 -55.8(3)
C16 C1 C2 C11 57.2(3)
C1 C2 C3 C4 -120.3(3)
C1 C2 C3 C8 55.9(2)
C11 C2 C3 C4 128.4(2)
C11 C2 C3 C8 -55.4(2)
C2 C3 C4 C5 175.0(2)
C8 C3 C4 C5 -0.9(3)
C3 C4 C5 C6 1.2(4)
C4 C5 C6 C7 -0.7(4)
C5 C6 C7 C8 -0.1(4)
C6 C7 C8 C3 0.4(4)
C6 C7 C8 C9 -175.5(2)
C2 C3 C8 C7 -176.4(2)
C2 C3 C8 C9 0.1(3)
C4 C3 C8 C7 0.1(4)
C4 C3 C8 C9 176.6(2)
C3 C8 C9 C10 55.6(3)
C3 C8 C9 C16 -55.9(3)
C7 C8 C9 C10 -128.2(3)
C7 C8 C9 C16 120.3(3)
C8 C9 C10 C11 -55.5(3)
C8 C9 C10 C15 128.2(3)
C16 C9 C10 C11 55.6(3)
C16 C9 C10 C15 -120.6(3)
C9 C10 C11 C2 0.0(3)
C9 C10 C11 C12 -175.9(2)
C15 C10 C11 C2 176.5(2)
C15 C10 C11 C12 0.6(4)
C1 C2 C11 C10 -56.2(3)
C1 C2 C11 C12 119.4(3)
C3 C2 C11 C10 55.5(3)
C3 C2 C11 C12 -128.9(2)
C2 C11 C12 C13 -175.1(2)
C10 C11 C12 C13 0.2(3)
C11 C12 C13 C14 -1.3(4)
C12 C13 C14 C15 1.8(4)
C9 C10 C15 C14 175.8(2)
C11 C10 C15 C14 -0.2(4)
C13 C14 C15 C10 -1.0(4)
P C1 C16 C9 178.38(17)
P C1 C16 C17 -4.7(4)
C2 C1 C16 C9 -1.1(3)
C2 C1 C16 C17 175.9(2)
C8 C9 C16 C1 57.2(3)
C8 C9 C16 C17 -120.1(2)
C10 C9 C16 C1 -55.8(3)
C10 C9 C16 C17 126.8(2)
C1 C16 C17 C18 79.2(4)
C1 C16 C17 C22 -101.2(3)
C9 C16 C17 C18 -103.9(3)
C9 C16 C17 C22 75.6(3)
C16 C17 C18 C19 -177.8(2)
C22 C17 C18 C19 2.7(4)
C17 C18 C19 C20 0.0(4)
C18 C19 C20 C21 -2.3(4)
C19 C20 C21 C22 1.7(4)
C20 C21 C22 C17 1.1(4)
C16 C17 C22 C21 177.2(2)
C18 C17 C22 C21 -3.3(4)
Ru P C27 C28 101.2(3)
Ru P C27 C32 -76.4(2)
C1 P C27 C28 -128.9(3)
C1 P C27 C32 53.5(2)
C33 P C27 C28 -21.2(3)
C33 P C27 C32 161.27(19)
P C27 C28 C29 -176.8(3)
C32 C27 C28 C29 0.7(5)
C27 C28 C29 C30 -0.5(7)
C28 C29 C30 C31 -0.4(7)
C29 C30 C31 C32 1.0(5)
C30 C31 C32 C27 -0.7(4)
P C27 C32 C31 177.7(2)
C28 C27 C32 C31 -0.2(4)
Ru P C33 C34 -87.7(2)
Ru P C33 C38 88.24(19)
C1 P C33 C34 141.9(2)
C1 P C33 C38 -42.2(2)
C27 P C33 C34 34.3(3)
C27 P C33 C38 -149.85(19)
P C33 C34 C35 178.7(2)
C38 C33 C34 C35 2.8(4)
C33 C34 C35 C36 -1.5(5)
C34 C35 C36 C37 -0.8(5)
C35 C36 C37 C38 1.6(4)
C36 C37 C38 C33 -0.1(4)
P C33 C38 C37 -178.3(2)
C34 C33 C38 C37 -2.1(4)
Cl1 Ru C40 C39 32.9(3)
Cl1 Ru C40 C41 147.27(16)
Cl1 Ru C40 C45 -83.46(17)
Cl2 Ru C40 C39 124.5(3)
Cl2 Ru C40 C41 -121.1(2)
Cl2 Ru C40 C45 8.1(4)
P Ru C40 C39 -54.3(3)
P Ru C40 C41 60.03(17)
P Ru C40 C45 -170.70(16)
C41 Ru C40 C39 -114.4(3)
C41 Ru C40 C45 129.3(3)
C42 Ru C40 C39 -142.5(3)
C42 Ru C40 C41 -28.16(16)
C42 Ru C40 C45 101.11(19)
C43 Ru C40 C39 180.0(3)
C43 Ru C40 C41 -65.67(18)
C43 Ru C40 C45 63.60(19)
C44 Ru C40 C39 142.8(3)
C44 Ru C40 C41 -102.82(18)
C44 Ru C40 C45 26.45(17)
C45 Ru C40 C39 116.4(3)
C45 Ru C40 C41 -129.3(3)
Ru C40 C41 C42 54.6(2)
C39 C40 C41 Ru 123.1(3)
C39 C40 C41 C42 177.7(2)
C45 C40 C41 Ru -56.5(2)
C45 C40 C41 C42 -1.9(4)
Cl1 Ru C41 C40 -39.24(19)
Cl1 Ru C41 C42 -173.97(12)
Cl2 Ru C41 C40 148.22(15)
Cl2 Ru C41 C42 13.5(2)
P Ru C41 C40 -125.08(16)
P Ru C41 C42 100.19(14)
C40 Ru C41 C42 -134.7(2)
C42 Ru C41 C40 134.7(2)
C43 Ru C41 C40 104.33(19)
C43 Ru C41 C42 -30.40(16)
C44 Ru C41 C40 65.31(18)
C44 Ru C41 C42 -69.42(16)
C45 Ru C41 C40 30.36(17)
C45 Ru C41 C42 -104.37(17)
Ru C41 C42 C43 55.1(2)
C40 C41 C42 Ru -55.1(2)
C40 C41 C42 C43 0.1(4)
Cl1 Ru C42 C41 14.5(3)
Cl1 Ru C42 C43 -115.9(2)
Cl2 Ru C42 C41 -172.57(13)
Cl2 Ru C42 C43 57.01(16)
P Ru C42 C41 -81.21(15)
P Ru C42 C43 148.37(15)
C40 Ru C42 C41 27.34(16)
C40 Ru C42 C43 -103.08(18)
C41 Ru C42 C43 -130.4(2)
C43 Ru C42 C41 130.4(2)
C44 Ru C42 C41 98.85(17)
C44 Ru C42 C43 -31.57(16)
C45 Ru C42 C41 63.69(16)
C45 Ru C42 C43 -66.73(17)
Ru C42 C43 C44 56.12(19)
Ru C42 C43 C46 -127.7(3)
C41 C42 C43 Ru -53.9(2)
C41 C42 C43 C44 2.2(3)
C41 C42 C43 C46 178.4(2)
Cl1 Ru C43 C42 144.55(14)
Cl1 Ru C43 C44 15.8(2)
Cl1 Ru C43 C46 -97.7(3)
Cl2 Ru C43 C42 -128.56(15)
Cl2 Ru C43 C44 102.65(15)
Cl2 Ru C43 C46 -10.8(3)
P Ru C43 C42 -40.56(18)
P Ru C43 C44 -169.35(12)
P Ru C43 C46 77.2(3)
C40 Ru C43 C42 66.63(17)
C40 Ru C43 C44 -62.16(16)
C40 Ru C43 C46 -175.6(3)
C41 Ru C43 C42 30.45(15)
C41 Ru C43 C44 -98.34(17)
C41 Ru C43 C46 148.2(3)
C42 Ru C43 C44 -128.8(2)
C42 Ru C43 C46 117.8(4)
C44 Ru C43 C42 128.8(2)
C44 Ru C43 C46 -113.5(4)
C45 Ru C43 C42 101.83(18)
C45 Ru C43 C44 -26.96(16)
C45 Ru C43 C46 -140.4(3)
Ru C43 C44 C45 52.3(2)
C42 C43 C44 Ru -55.08(19)
C42 C43 C44 C45 -2.8(4)
C46 C43 C44 Ru 128.5(2)
C46 C43 C44 C45 -179.2(2)
Cl1 Ru C44 C43 -170.84(13)
Cl1 Ru C44 C45 55.31(18)
Cl2 Ru C44 C43 -79.05(14)
Cl2 Ru C44 C45 147.10(16)
P Ru C44 C43 31.1(4)
P Ru C44 C45 -102.8(3)
C40 Ru C44 C43 106.72(17)
C40 Ru C44 C45 -27.13(17)
C41 Ru C44 C43 69.89(16)
C41 Ru C44 C45 -63.96(18)
C42 Ru C44 C43 31.26(15)
C42 Ru C44 C45 -102.58(19)
C43 Ru C44 C45 -133.8(2)
C45 Ru C44 C43 133.8(2)
Ru C44 C45 C40 52.5(3)
C43 C44 C45 Ru -51.5(2)
C43 C44 C45 C40 1.0(4)
Ru C40 C45 C44 -53.5(3)
C39 C40 C45 Ru -124.7(3)
C39 C40 C45 C44 -178.3(3)
C41 C40 C45 Ru 54.9(2)
C41 C40 C45 C44 1.4(4)
Cl1 Ru C45 C40 95.83(17)
Cl1 Ru C45 C44 -128.65(16)
Cl2 Ru C45 C40 -176.85(14)
Cl2 Ru C45 C44 -41.33(19)
P Ru C45 C40 15.4(3)
P Ru C45 C44 150.87(13)
C40 Ru C45 C44 135.5(3)
C41 Ru C45 C40 -30.83(17)
C41 Ru C45 C44 104.68(19)
C42 Ru C45 C40 -68.40(18)
C42 Ru C45 C44 67.12(17)
C43 Ru C45 C40 -106.36(19)
C43 Ru C45 C44 29.15(16)
C44 Ru C45 C40 -135.5(3)
Ru C43 C46 C47 -67.8(4)
Ru C43 C46 C48 168.8(2)
C42 C43 C46 C47 24.6(4)
C42 C43 C46 C48 -98.7(3)
C44 C43 C46 C47 -159.2(2)
C44 C43 C46 C48 77.4(3)
